data_7219019
loop_
_publ_author_name
'Ghosh, Sirina'
'Bedi, Anjan'
'Zade, Sanjio S.'

_publ_section_title
;
 Thienopyrrole and Selenophenopyrrole Donor Fused with Benzotriazole
 Acceptor: Microwave Assisted Synthesis and Electrochemical Polymerization
;
_journal_name_full 'RSC Adv.'
_journal_paper_doi 10.1039/C4RA14850A
_journal_year 2014
_chemical_formula_moiety 'C20 H19 N5 Se2, C4 H8 O2'
_chemical_formula_sum 'C24 H27 N5 O2 Se2'
_chemical_formula_weight 575.43
_chemical_name_systematic selenopyrrole
_space_group_crystal_system monoclinic
_space_group_IT_number 14
_space_group_name_Hall '-P 2ybc'
_space_group_name_H-M_alt 'P 1 21/c 1'
_symmetry_space_group_name_Hall '-P 2ybc'
_symmetry_space_group_name_H-M 'P 1 21/c 1'
_atom_sites_solution_hydrogens geom
_atom_sites_solution_primary direct
_atom_sites_solution_secondary difmap
_audit_creation_date 2014-07-29
_audit_creation_method
;
  Olex2 1.2-ac2
  (compiled 2012.03.27 svn.r2268, GUI svn.r4156)
;
_audit_update_record
;
2014-08-27 deposited with the CCDC.
2014-12-04 downloaded from the CCDC.
;
_cell_angle_alpha 90.00
_cell_angle_beta 95.932(3)
_cell_angle_gamma 90.00
_cell_formula_units_Z 4
_cell_length_a 7.2332(3)
_cell_length_b 15.9927(6)
_cell_length_c 21.3756(8)
_cell_measurement_reflns_used 5530
_cell_measurement_temperature 100.03(10)
_cell_measurement_theta_max 66.3150
_cell_measurement_theta_min 3.4550
_cell_volume 2459.45(17)
_computing_cell_refinement
;
CrysAlisPro, Agilent Technologies,
Version 1.171.37.33c (release 11-04-2014 CrysAlis171 .NET)
(compiled Apr 11 2014,15:12:41)
;
_computing_data_collection
;
CrysAlisPro, Agilent Technologies,
Version 1.171.37.33c (release 11-04-2014 CrysAlis171 .NET)
(compiled Apr 11 2014,15:12:41)
;
_computing_data_reduction
;
CrysAlisPro, Agilent Technologies,
Version 1.171.37.33c (release 11-04-2014 CrysAlis171 .NET)
(compiled Apr 11 2014,15:12:41)
;
_computing_molecular_graphics
;
O. V. Dolomanov, L. J. Bourhis, R. J. Gildea, J. A. K. Howard and H. Puschmann,
OLEX2: a complete structure solution, refinement and analysis program.
J. Appl. Cryst. (2009). 42, 339-341.
;
_computing_publication_material
;
O. V. Dolomanov, L. J. Bourhis, R. J. Gildea, J. A. K. Howard and H. Puschmann,
OLEX2: a complete structure solution, refinement and analysis program.
J. Appl. Cryst. (2009). 42, 339-341.
;
_computing_structure_refinement
;
SHELXL, G.M. Sheldrick, Acta Cryst.
(2008). A64, 112-122
;
_computing_structure_solution
;
SHELXS, G.M. Sheldrick, Acta Cryst.
(2008). A64, 112-122
;
_diffrn_ambient_environment N~2~
_diffrn_ambient_temperature 100.03(10)
_diffrn_detector 'CCD plate'
_diffrn_detector_area_resol_mean 7.9580
_diffrn_detector_type Eos
_diffrn_measured_fraction_theta_full 0.9604
_diffrn_measured_fraction_theta_max 0.9604
_diffrn_measurement_details
;
  1 omega    0.00   85.00   1.0000    1.0000
omega____ theta____ kappa____ phi______ frames
    -       26.9359   57.0000  -60.0000 85

  2 omega  101.00  144.00   1.0000    5.0000
omega____ theta____ kappa____ phi______ frames
    -       67.4680  111.0000    0.0000 43

  3 omega  104.00  150.00   1.0000    5.0000
omega____ theta____ kappa____ phi______ frames
    -       67.4680  111.0000   60.0000 46

  4 omega  133.00  159.00   1.0000   10.0000
omega____ theta____ kappa____ phi______ frames
    -      108.0000  104.0000    0.0000 26

  5 omega  118.00  145.00   1.0000   10.0000
omega____ theta____ kappa____ phi______ frames
    -      108.0000  104.0000  -60.0000 27

  6 omega  101.00  138.00   1.0000    5.0000
omega____ theta____ kappa____ phi______ frames
    -       67.4680  111.0000  -60.0000 37

  7 omega  103.00  132.00   1.0000   10.0000
omega____ theta____ kappa____ phi______ frames
    -      108.0000  104.0000  -90.0000 29

  8 omega  118.00  177.00   1.0000   10.0000
omega____ theta____ kappa____ phi______ frames
    -      108.0000   54.0000 -150.0000 59

  9 omega   95.00  135.00   1.0000   10.0000
omega____ theta____ kappa____ phi______ frames
    -      108.0000   32.0000  -30.0000 40

 10 omega  100.00  125.00   1.0000    5.0000
omega____ theta____ kappa____ phi______ frames
    -       67.4680  111.0000   90.0000 25

 11 omega  113.00  143.00   1.0000    5.0000
omega____ theta____ kappa____ phi______ frames
    -       67.4680  111.0000  150.0000 30

 12 omega  104.00  130.00   1.0000   10.0000
omega____ theta____ kappa____ phi______ frames
    -      108.0000   54.0000   90.0000 26

 13 omega   65.00   95.00   1.0000   10.0000
omega____ theta____ kappa____ phi______ frames
    -      108.0000  -43.0000  -30.0000 30

 14 omega   80.00  143.00   1.0000   10.0000
omega____ theta____ kappa____ phi______ frames
    -      108.0000  -65.0000   60.0000 63

 15 omega   64.00   90.00   1.0000   10.0000
omega____ theta____ kappa____ phi______ frames
    -      108.0000  -54.0000   60.0000 26

 16 omega   50.00   76.00   1.0000   10.0000
omega____ theta____ kappa____ phi______ frames
    -      108.0000  -65.0000   60.0000 26

 17 omega   51.00   96.00   1.0000   10.0000
omega____ theta____ kappa____ phi______ frames
    -      108.0000  -43.0000   30.0000 45

 18 omega   62.00  111.00   1.0000   10.0000
omega____ theta____ kappa____ phi______ frames
    -      108.0000 -104.0000  -30.0000 49

 19 omega   40.00   73.00   1.0000   10.0000
omega____ theta____ kappa____ phi______ frames
    -      108.0000  -32.0000   60.0000 33

 20 omega   35.00  139.00   1.0000    5.0000
omega____ theta____ kappa____ phi______ frames
    -       67.4680   30.0000  120.0000 104

 21 omega   46.00   82.00   1.0000   10.0000
omega____ theta____ kappa____ phi______ frames
    -      108.0000   32.0000  -30.0000 36

 22 omega   28.00   93.00   1.0000   10.0000
omega____ theta____ kappa____ phi______ frames
    -      108.0000  -43.0000  -60.0000 65

 23 omega   43.00   75.00   1.0000   10.0000
omega____ theta____ kappa____ phi______ frames
    -      108.0000 -104.0000 -120.0000 32

 24 omega   62.00  112.00   1.0000   10.0000
omega____ theta____ kappa____ phi______ frames
    -      108.0000  -89.0000 -180.0000 50

 25 omega   26.00   69.00   1.0000   10.0000
omega____ theta____ kappa____ phi______ frames
    -      108.0000  -32.0000  -60.0000 43

 26 omega   22.00  133.00   1.0000   10.0000
omega____ theta____ kappa____ phi______ frames
    -      108.0000  -88.0000  -28.0358 111

 27 omega   57.00  113.00   1.0000    5.0000
omega____ theta____ kappa____ phi______ frames
    -       67.4680 -111.0000  150.0000 56

 28 omega   17.00   47.00   1.0000    5.0000
omega____ theta____ kappa____ phi______ frames
    -       67.4680 -111.0000  150.0000 30

 29 omega   -9.00   72.00   1.0000    1.0000
omega____ theta____ kappa____ phi______ frames
    -       26.9359   57.0000  120.0000 81

 30 omega  -11.00   27.00   1.0000    1.0000
omega____ theta____ kappa____ phi______ frames
    -       26.9359   57.0000 -150.0000 38
;
_diffrn_measurement_device 'four-circle diffractometer'
_diffrn_measurement_device_type 'SuperNova, Dual, Cu at zero, Eos'
_diffrn_measurement_method '\w scans'
_diffrn_orient_matrix_UB_11 0.0375315000
_diffrn_orient_matrix_UB_12 0.0455728000
_diffrn_orient_matrix_UB_13 0.0635233000
_diffrn_orient_matrix_UB_21 0.0536216000
_diffrn_orient_matrix_UB_22 0.0796459000
_diffrn_orient_matrix_UB_23 -0.0344612000
_diffrn_orient_matrix_UB_31 -0.2038998000
_diffrn_orient_matrix_UB_32 0.0292824000
_diffrn_orient_matrix_UB_33 -0.0051760000
_diffrn_radiation_monochromator mirror
_diffrn_radiation_probe x-ray
_diffrn_radiation_type 'Cu K\a'
_diffrn_radiation_wavelength 1.54184
_diffrn_reflns_av_R_equivalents 0.0308
_diffrn_reflns_av_unetI/netI 0.0306
_diffrn_reflns_limit_h_max 6
_diffrn_reflns_limit_h_min -8
_diffrn_reflns_limit_k_max 18
_diffrn_reflns_limit_k_min -18
_diffrn_reflns_limit_l_max 24
_diffrn_reflns_limit_l_min -25
_diffrn_reflns_number 9009
_diffrn_reflns_theta_full 66.62
_diffrn_reflns_theta_max 66.62
_diffrn_reflns_theta_min 3.46
_diffrn_source 'sealed X-ray tube'
_diffrn_source_type 'SuperNova (Cu) X-ray Source'
_exptl_absorpt_coefficient_mu 4.009
_exptl_absorpt_correction_T_max 0.885
_exptl_absorpt_correction_T_min 0.667
_exptl_absorpt_correction_type gaussian
_exptl_absorpt_process_details
;
CrysAlisPro, Agilent Technologies,
Version 1.171.37.33c (release 11-04-2014 CrysAlis171 .NET)
(compiled Apr 11 2014,15:12:41)
Numerical absorption correction based on gaussian integration over
            a multifaceted crystal model
Empirical absorption correction using spherical harmonics,
 implemented in SCALE3 ABSPACK scaling algorithm.
;
_exptl_crystal_colour colourless
_exptl_crystal_density_diffrn 1.554
_exptl_crystal_density_method 'not measured'
_exptl_crystal_F_000 1160
_exptl_crystal_preparation Luminescent
_exptl_crystal_recrystallization_method 'Re-crystallisation from solvent: hexane-ethylacetae'
_exptl_crystal_size_max 0.4129
_exptl_crystal_size_mid 0.0931
_exptl_crystal_size_min 0.0701
_refine_diff_density_max 1.423
_refine_diff_density_min -0.406
_refine_diff_density_rms 0.115
_refine_ls_extinction_method none
_refine_ls_goodness_of_fit_ref 1.104
_refine_ls_hydrogen_treatment mixed
_refine_ls_matrix_type full
_refine_ls_number_parameters 301
_refine_ls_number_reflns 4232
_refine_ls_number_restraints 0
_refine_ls_restrained_S_all 1.104
_refine_ls_R_factor_all 0.0439
_refine_ls_R_factor_gt 0.0418
_refine_ls_shift/su_max 0.002
_refine_ls_shift/su_mean 0.000
_refine_ls_structure_factor_coef Fsqd
_refine_ls_weighting_details 'calc w=1/[\s^2^(Fo^2^)+(0.0734P)^2^+0.7391P] where P=(Fo^2^+2Fc^2^)/3'
_refine_ls_weighting_scheme calc
_refine_ls_wR_factor_gt 0.1060
_refine_ls_wR_factor_ref 0.1082
_reflns_number_gt 4015
_reflns_number_total 4232
_reflns_threshold_expression >2sigma(I)
_cod_data_source_file c4ra14850a2.cif
_cod_data_source_block ssz_sg_setr
_cod_original_cell_volume 2459.45(15)
_cod_database_code 7219019
_chemical_oxdiff_formula C20H19N5Se2
_reflns_odcompleteness_completeness 96.04
_reflns_odcompleteness_iscentric 1
_reflns_odcompleteness_theta 66.97

loop_
_space_group_symop_id
_space_group_symop_operation_xyz
1 'x, y, z'
2 '-x, y+1/2, -z+1/2'
3 '-x, -y, -z'
4 'x, -y-1/2, z-1/2'

loop_
_atom_site_label
_atom_site_type_symbol
_atom_site_fract_x
_atom_site_fract_y
_atom_site_fract_z
_atom_site_U_iso_or_equiv
_atom_site_adp_type
_atom_site_occupancy
_atom_site_symmetry_multiplicity
_atom_site_calc_flag
_atom_site_refinement_flags
C1 C 0.4036(4) 0.88335(17) 0.36791(13) 0.0255(5) Uani 1 1 d .
H1A H 0.2721 0.8878 0.3729 0.031 Uiso 1 1 calc R
H1B H 0.4165 0.8791 0.3233 0.031 Uiso 1 1 calc R
C2 C 0.5023(4) 0.96165(16) 0.39389(13) 0.0253(6) Uani 1 1 d .
H2A H 0.4924 0.9649 0.4387 0.030 Uiso 1 1 calc R
H2B H 0.4407 1.0103 0.3743 0.030 Uiso 1 1 calc R
C3 C 0.7061(4) 0.96341(17) 0.38269(14) 0.0258(6) Uani 1 1 d .
H3A H 0.7155 0.9654 0.3378 0.031 Uiso 1 1 calc R
H3B H 0.7648 0.9121 0.3988 0.031 Uiso 1 1 calc R
C4 C 0.8104(4) 1.03758(17) 0.41382(14) 0.0272(6) Uani 1 1 d .
H4A H 0.7911 1.0384 0.4581 0.033 Uiso 1 1 calc R
H4B H 0.7583 1.0887 0.3950 0.033 Uiso 1 1 calc R
C5 C 1.0184(4) 1.03634(17) 0.40801(14) 0.0283(6) Uani 1 1 d .
H5A H 1.0703 0.9844 0.4255 0.034 Uiso 1 1 calc R
H5B H 1.0383 1.0379 0.3638 0.034 Uiso 1 1 calc R
C6 C 1.1201(5) 1.1092(2) 0.44148(16) 0.0348(7) Uani 1 1 d .
H6A H 1.0746 1.1607 0.4227 0.052 Uiso 1 1 calc R
H6B H 1.2508 1.1043 0.4378 0.052 Uiso 1 1 calc R
H6C H 1.0992 1.1086 0.4851 0.052 Uiso 1 1 calc R
C7 C 0.8107(4) 0.43897(19) 0.28377(14) 0.0291(6) Uani 1 1 d .
H7 H 0.8461 0.4062 0.2511 0.035 Uiso 1 1 calc R
C8 C 0.8361(4) 0.41535(18) 0.34470(13) 0.0258(6) Uani 1 1 d .
H8 H 0.8889 0.3647 0.3583 0.031 Uiso 1 1 calc R
C9 C 0.7725(4) 0.47712(17) 0.38592(13) 0.0219(5) Uani 1 1 d .
C10 C 0.7001(4) 0.54948(16) 0.35860(13) 0.0217(5) Uani 1 1 d .
C11 C 0.6520(3) 0.60350(16) 0.40712(12) 0.0194(5) Uani 1 1 d .
C12 C 0.6983(4) 0.55922(16) 0.46364(13) 0.0204(5) Uani 1 1 d .
C13 C 0.6712(3) 0.59422(16) 0.52297(12) 0.0193(5) Uani 1 1 d .
C14 C 0.6003(3) 0.67568(16) 0.52807(12) 0.0189(5) Uani 1 1 d .
C15 C 0.5984(3) 0.69013(16) 0.59348(12) 0.0196(5) Uani 1 1 d .
C16 C 0.6661(3) 0.61948(16) 0.62520(12) 0.0204(5) Uani 1 1 d .
C17 C 0.6803(4) 0.62212(17) 0.69217(12) 0.0245(5) Uani 1 1 d .
H17 H 0.7244 0.5779 0.7177 0.029 Uiso 1 1 calc R
C18 C 0.6228(4) 0.69604(18) 0.71475(13) 0.0274(6) Uani 1 1 d .
H18 H 0.6242 0.7079 0.7574 0.033 Uiso 1 1 calc R
C19 C 0.5541(3) 0.72119(16) 0.47103(12) 0.0183(5) Uani 1 1 d .
C20 C 0.5808(3) 0.68599(16) 0.41210(12) 0.0188(5) Uani 1 1 d .
C21 C 0.9667(4) 0.25976(18) 0.54485(15) 0.0298(6) Uani 1 1 d .
H21A H 0.8605 0.2323 0.5233 0.045 Uiso 1 1 calc R
H21B H 1.0391 0.2200 0.5706 0.045 Uiso 1 1 calc R
H21C H 1.0413 0.2832 0.5146 0.045 Uiso 1 1 calc R
C22 C 0.9034(3) 0.32797(16) 0.58539(13) 0.0221(5) Uani 1 1 d .
C23 C 0.8388(4) 0.3662(2) 0.68775(14) 0.0305(6) Uani 1 1 d .
H23A H 0.7107 0.3809 0.6745 0.037 Uiso 1 1 calc R
H23B H 0.9138 0.4165 0.6883 0.037 Uiso 1 1 calc R
C24 C 0.8542(6) 0.3271(3) 0.75167(16) 0.0502(9) Uani 1 1 d .
H24A H 0.7833 0.2762 0.7501 0.075 Uiso 1 1 calc R
H24B H 0.8070 0.3650 0.7810 0.075 Uiso 1 1 calc R
H24C H 0.9822 0.3148 0.7649 0.075 Uiso 1 1 calc R
N1 N 0.5317(3) 0.74255(14) 0.36680(10) 0.0211(4) Uani 1 1 d .
N2 N 0.4775(3) 0.80800(14) 0.39940(10) 0.0209(4) Uani 1 1 d .
N3 N 0.4872(3) 0.79965(14) 0.46183(10) 0.0201(4) Uani 1 1 d .
N4 N 0.7108(3) 0.56094(14) 0.58176(10) 0.0205(4) Uani 1 1 d .
H4 H 0.7557 0.5120 0.5902 0.025 Uiso 1 1 calc R
N5 N 0.7712(3) 0.48267(14) 0.44995(11) 0.0215(4) Uani 1 1 d .
H5 H 0.8093 0.4449 0.4769 0.026 Uiso 1 1 calc R
O1 O 0.8511(3) 0.39593(12) 0.56605(9) 0.0261(4) Uani 1 1 d .
O2 O 0.9050(3) 0.30489(12) 0.64492(10) 0.0274(4) Uani 1 1 d .
Se1 Se 0.69694(4) 0.544650(18) 0.270999(12) 0.02470(13) Uani 1 1 d .
Se2 Se 0.53965(4) 0.772027(17) 0.650356(13) 0.02513(13) Uani 1 1 d .

loop_
_atom_site_aniso_label
_atom_site_aniso_U_11
_atom_site_aniso_U_22
_atom_site_aniso_U_33
_atom_site_aniso_U_23
_atom_site_aniso_U_13
_atom_site_aniso_U_12
C1 0.0259(14) 0.0275(13) 0.0222(12) 0.0037(10) -0.0010(10) 0.0068(11)
C2 0.0296(15) 0.0225(12) 0.0238(13) 0.0036(10) 0.0027(11) 0.0066(10)
C3 0.0290(15) 0.0228(13) 0.0257(13) -0.0006(10) 0.0026(11) 0.0040(10)
C4 0.0331(16) 0.0212(12) 0.0279(14) 0.0007(10) 0.0064(11) 0.0028(11)
C5 0.0302(15) 0.0251(13) 0.0304(15) -0.0029(11) 0.0071(11) 0.0010(11)
C6 0.0374(17) 0.0305(15) 0.0379(16) -0.0039(12) 0.0101(13) -0.0042(12)
C7 0.0245(14) 0.0328(14) 0.0300(15) -0.0138(12) 0.0027(11) 0.0012(11)
C8 0.0245(14) 0.0239(13) 0.0280(14) -0.0082(11) -0.0017(10) 0.0002(10)
C9 0.0192(12) 0.0224(12) 0.0237(13) -0.0049(10) 0.0010(10) -0.0019(10)
C10 0.0196(13) 0.0241(13) 0.0212(12) -0.0036(10) 0.0006(10) -0.0020(10)
C11 0.0153(12) 0.0226(12) 0.0201(12) -0.0017(10) 0.0008(9) -0.0033(9)
C12 0.0180(12) 0.0195(11) 0.0234(13) -0.0010(10) 0.0014(10) -0.0029(9)
C13 0.0147(12) 0.0214(12) 0.0219(12) 0.0005(10) 0.0024(9) -0.0030(9)
C14 0.0149(12) 0.0199(11) 0.0219(13) -0.0004(9) 0.0024(9) -0.0035(9)
C15 0.0192(12) 0.0202(12) 0.0200(12) 0.0002(10) 0.0048(9) 0.0003(9)
C16 0.0173(12) 0.0232(12) 0.0212(12) 0.0010(10) 0.0038(9) -0.0014(9)
C17 0.0256(13) 0.0274(13) 0.0209(13) 0.0038(10) 0.0044(10) 0.0003(10)
C18 0.0335(15) 0.0299(14) 0.0194(13) 0.0028(10) 0.0054(11) 0.0013(11)
C19 0.0146(12) 0.0199(12) 0.0202(12) -0.0001(9) 0.0008(9) -0.0020(9)
C20 0.0140(11) 0.0218(12) 0.0202(12) -0.0008(10) -0.0002(9) -0.0021(9)
C21 0.0256(14) 0.0233(13) 0.0418(17) -0.0052(12) 0.0097(12) 0.0008(11)
C22 0.0140(12) 0.0229(13) 0.0296(14) 0.0003(11) 0.0033(10) 0.0000(9)
C23 0.0213(13) 0.0409(16) 0.0296(14) -0.0071(12) 0.0040(11) -0.0097(12)
C24 0.053(2) 0.068(2) 0.0304(17) -0.0012(16) 0.0086(15) -0.0245(19)
N1 0.0207(11) 0.0212(10) 0.0211(10) -0.0009(9) 0.0003(8) 0.0003(8)
N2 0.0207(11) 0.0215(11) 0.0204(11) 0.0017(8) 0.0016(8) 0.0015(8)
N3 0.0174(10) 0.0231(10) 0.0194(10) 0.0015(8) 0.0004(8) 0.0009(8)
N4 0.0217(11) 0.0189(10) 0.0211(11) 0.0023(8) 0.0026(8) 0.0016(8)
N5 0.0233(11) 0.0185(10) 0.0228(11) -0.0012(8) 0.0023(8) 0.0005(8)
O1 0.0254(10) 0.0227(9) 0.0299(10) 0.0010(8) 0.0011(7) 0.0016(7)
O2 0.0249(10) 0.0285(10) 0.0297(10) 0.0046(8) 0.0070(8) 0.0020(8)
Se1 0.02311(19) 0.0318(2) 0.01872(19) -0.00536(10) -0.00030(12) -0.00091(10)
Se2 0.0327(2) 0.02281(18) 0.02094(18) -0.00088(10) 0.00776(13) 0.00457(10)

loop_
_atom_type_symbol
_atom_type_description
_atom_type_scat_dispersion_real
_atom_type_scat_dispersion_imag
_atom_type_scat_source
C C 0.0181 0.0091 'International Tables Vol C Tables 4.2.6.8 and 6.1.1.4'
H H 0.0000 0.0000 'International Tables Vol C Tables 4.2.6.8 and 6.1.1.4'
N N 0.0311 0.0180 'International Tables Vol C Tables 4.2.6.8 and 6.1.1.4'
O O 0.0492 0.0322 'International Tables Vol C Tables 4.2.6.8 and 6.1.1.4'
Se Se -0.7943 1.1372 'International Tables Vol C Tables 4.2.6.8 and 6.1.1.4'

loop_
_exptl_crystal_face_index_h
_exptl_crystal_face_index_k
_exptl_crystal_face_index_l
_exptl_crystal_face_perp_dist
_exptl_oxdiff_crystal_face_indexfrac_h
_exptl_oxdiff_crystal_face_indexfrac_k
_exptl_oxdiff_crystal_face_indexfrac_l
_exptl_oxdiff_crystal_face_x
_exptl_oxdiff_crystal_face_y
_exptl_oxdiff_crystal_face_z
0 8 8 0.0215 -0.0153 8.0179 8.0833 0.8783 0.3592 0.1961
0 -8 -8 0.0655 0.0153 -8.0179 -8.0833 -0.8783 -0.3592 -0.1961
-5 1 -1 0.1480 -5.0079 0.9959 -0.9785 -0.2047 -0.1555 1.0553
4 0 3 0.2167 4.0055 0.0053 2.9965 0.3409 0.1119 -0.8321
0 -7 10 0.0533 0.0225 -7.0132 9.9921 0.3160 -0.9017 -0.2617
0 7 -10 0.0167 -0.0225 7.0132 -9.9921 -0.3160 0.9017 0.2617
0 4 13 0.0395 -0.0028 4.0103 13.0760 1.0133 -0.1314 0.0503
0 -10 4 0.0638 0.0267 -10.0203 3.9494 -0.2048 -0.9328 -0.3193

loop_
_geom_angle_atom_site_label_1
_geom_angle_atom_site_label_2
_geom_angle_atom_site_label_3
_geom_angle
N2 C1 C2 112.2(2)
C1 C2 C3 112.7(2)
C2 C3 C4 113.0(2)
C3 C4 C5 113.8(2)
C6 C5 C4 112.7(2)
C8 C7 Se1 113.8(2)
C7 C8 C9 112.4(3)
C10 C9 C8 116.9(3)
N5 C9 C8 134.0(3)
N5 C9 C10 109.1(2)
C9 C10 C11 108.2(2)
C9 C10 Se1 110.79(19)
C11 C10 Se1 141.0(2)
C10 C11 C20 137.4(2)
C12 C11 C10 105.4(2)
C12 C11 C20 117.2(2)
C11 C12 C13 121.7(2)
N5 C12 C11 109.1(2)
N5 C12 C13 129.3(2)
C14 C13 C12 121.3(2)
N4 C13 C12 129.3(2)
N4 C13 C14 109.4(2)
C13 C14 C15 105.5(2)
C13 C14 C19 117.4(2)
C15 C14 C19 137.1(2)
C14 C15 Se2 141.5(2)
C16 C15 C14 108.2(2)
C16 C15 Se2 110.33(19)
C15 C16 C17 117.0(2)
N4 C16 C15 108.7(2)
N4 C16 C17 134.3(2)
C18 C17 C16 112.9(2)
C17 C18 Se2 112.8(2)
C20 C19 C14 121.1(2)
N3 C19 C14 130.2(2)
N3 C19 C20 108.7(2)
C19 C20 C11 121.3(2)
N1 C20 C11 129.8(2)
N1 C20 C19 108.9(2)
O1 C22 C21 124.2(3)
O1 C22 O2 123.4(2)
O2 C22 C21 112.4(2)
O2 C23 C24 107.1(3)
N2 N1 C20 102.8(2)
N1 N2 C1 121.4(2)
N3 N2 C1 121.6(2)
N3 N2 N1 117.0(2)
N2 N3 C19 102.7(2)
C13 N4 C16 108.2(2)
C9 N5 C12 108.2(2)
C22 O2 C23 116.5(2)
C10 Se1 C7 86.11(12)
C15 Se2 C18 86.92(12)

loop_
_geom_bond_atom_site_label_1
_geom_bond_atom_site_label_2
_geom_bond_distance
C1 C2 1.518(4)
C1 N2 1.455(3)
C2 C3 1.518(4)
C3 C4 1.522(4)
C4 C5 1.523(4)
C5 C6 1.517(4)
C7 C8 1.350(4)
C7 Se1 1.887(3)
C8 C9 1.431(4)
C9 C10 1.375(4)
C9 N5 1.372(4)
C10 C11 1.421(4)
C10 Se1 1.872(3)
C11 C12 1.411(4)
C11 C20 1.424(4)
C12 C13 1.418(4)
C12 N5 1.376(3)
C13 C14 1.408(4)
C13 N4 1.367(3)
C14 C15 1.418(4)
C14 C19 1.430(4)
C15 C16 1.381(4)
C15 Se2 1.866(3)
C16 C17 1.425(4)
C16 N4 1.380(3)
C17 C18 1.358(4)
C18 Se2 1.887(3)
C19 C20 1.411(4)
C19 N3 1.352(3)
C20 N1 1.346(4)
C21 C22 1.494(4)
C22 O1 1.210(3)
C22 O2 1.324(3)
C23 C24 1.496(5)
C23 O2 1.456(3)
N1 N2 1.338(3)
N2 N3 1.336(3)
